data_4134244
loop_
_publ_author_name
'Shi, Tan-Hao'
'Guo, Qing-Hui'
'Tong, Shuo'
'Wang, Mei-Xiang'

_publ_section_title
;
 Toward the synthesis of a highly strained hydrocarbon belt.
;
_journal_name_full 'Journal of the American Chemical Society'
_journal_paper_doi 10.1021/jacs.0c00112
_journal_year 2020
_chemical_formula_moiety 'C48 H56'
_chemical_formula_sum 'C48 H60'
_chemical_formula_weight 636.96
_space_group_crystal_system triclinic
_space_group_IT_number 2
_space_group_name_Hall '-P 1'
_space_group_name_H-M_alt 'P -1'
_atom_sites_solution_hydrogens geom
_atom_sites_solution_primary iterative
_audit_creation_date 2019-11-22
_audit_creation_method
;
Olex2 1.2
(compiled 2018.05.29 svn.r3508 for OlexSys, GUI svn.r5506)
;
_cell_angle_alpha 72.612(3)
_cell_angle_beta 88.798(2)
_cell_angle_gamma 61.900(3)
_cell_formula_units_Z 2
_cell_length_a 11.7332(3)
_cell_length_b 12.2075(4)
_cell_length_c 16.3902(5)
_cell_measurement_reflns_used 9323
_cell_measurement_temperature 173.00(10)
_cell_measurement_theta_max 76.7280
_cell_measurement_theta_min 4.3280
_cell_volume 1956.16(12)
_computing_cell_refinement 'CrysAlisPro 1.171.38.43f (Rigaku OD, 2015)'
_computing_data_collection 'CrysAlisPro 1.171.38.43f (Rigaku OD, 2015)'
_computing_data_reduction 'CrysAlisPro 1.171.38.43f (Rigaku OD, 2015)'
_computing_molecular_graphics 'Olex2 (Dolomanov et al., 2009)'
_computing_publication_material 'Olex2 (Dolomanov et al., 2009)'
_computing_structure_refinement 'ShelXL (Sheldrick, 2015)'
_computing_structure_solution 'olex2.solve (Bourhis et al., 2015)'
_diffrn_ambient_temperature 173.00
_diffrn_detector_area_resol_mean 5.2137
_diffrn_detector_type AtlasS2
_diffrn_measured_fraction_theta_full 1.000
_diffrn_measured_fraction_theta_max 0.982
_diffrn_measurement_details
;
List of Runs (angles in degrees, time in seconds):

  # Type    Start    End  Width  t~exp~   \w     \q     \k     \f   Frames
--------------------------------------------------------------------------
  1  \w    -62.00  31.00   1.00    1.00    --  -40.81  57.00  30.00   93
  2  \w    -62.00  33.00   1.00    1.00    --  -40.81  38.00 -90.00   95
  3  \w      1.00  27.00   1.00    1.00    --   40.81 -99.00-180.00   26
  4  \w     17.00  65.00   1.00    1.00    --   40.81 -99.00 -60.00   48
  5  \w     41.00  84.00   1.00    1.00    --  112.00 -61.00-180.00   43
  6  \w     94.00 121.00   1.00    1.00    --  112.00 -61.00-180.00   27
  7  \w     84.00 113.00   1.00    1.00    --  112.00-111.00-150.00   29
  8  \w     72.00 106.00   1.00    1.00    --  112.00 -95.00-120.00   34
  9  \w     68.00 114.00   1.00    1.00    --  112.00-111.00 -30.00   46
 10  \w     87.00 114.00   1.00    1.00    --  112.00-111.00  30.00   27
 11  \w    101.00 141.00   1.00    1.00    --  112.00 -77.00  60.00   40
 12  \w     69.00 108.00   1.00    1.00    --  112.00 -95.00  60.00   39
 13  \w     36.00  92.00   1.00    1.00    --   40.81-125.00 150.00   56
 14  \w     33.00  59.00   1.00    1.00    --  112.00 -95.00  60.00   26
 15  \w     38.00  85.00   1.00    1.00    --  112.00 -77.00  60.00   47
 16  \w     40.00 116.00   1.00    1.00    --  112.00-111.00   0.00   76
 17  \w     39.00  65.00   1.00    1.00    --  112.00-111.00 -30.00   26
 18  \w     36.00  65.00   1.00    1.00    --  112.00-111.00  30.00   29
 19  \w     37.00 116.00   1.00    1.00    --  112.00-111.00 150.00   79
 20  \w    134.00 173.00   1.00    1.00    --  112.00  45.00  30.00   39
 21  \w    117.00 165.00   1.00    1.00    --  112.00  77.00 120.00   48
 22  \w    111.00 178.00   1.00    1.00    --  112.00 111.00 150.00   67
 23  \w    105.00 131.00   1.00    1.00    --  112.00  77.00  60.00   26
 24  \w     80.00 147.00   1.00    1.00    --  112.00  77.00 150.00   67
 25  \w    100.00 159.00   1.00    1.00    --  112.00 111.00 -90.00   59
 26  \w    121.00 156.00   1.00    1.00    --  112.00  94.00-137.00   35
 27  \w    104.00 167.00   1.00    1.00    --  112.00  45.00 -90.00   63
 28  \w     87.00 172.00   1.00    1.00    --  112.00  45.00-150.00   85
 29  \w     53.00 136.00   1.00    1.00    --  112.00 -45.00-180.00   83
 30  \w   -109.00 -16.00   1.00    1.00    --  -40.81 -38.00  90.00   93
;
_diffrn_measurement_device 'four-circle diffractometer'
_diffrn_measurement_device_type 'SuperNova, Dual, Cu at zero, AtlasS2'
_diffrn_measurement_method '\w scans'
_diffrn_radiation_type CuK\a
_diffrn_radiation_wavelength 1.54184
_diffrn_reflns_av_R_equivalents 0.0306
_diffrn_reflns_av_unetI/netI 0.0349
_diffrn_reflns_Laue_measured_fraction_full 1.000
_diffrn_reflns_Laue_measured_fraction_max 0.982
_diffrn_reflns_limit_h_max 14
_diffrn_reflns_limit_h_min -12
_diffrn_reflns_limit_k_max 15
_diffrn_reflns_limit_k_min -15
_diffrn_reflns_limit_l_max 20
_diffrn_reflns_limit_l_min -20
_diffrn_reflns_number 18503
_diffrn_reflns_point_group_measured_fraction_full 1.000
_diffrn_reflns_point_group_measured_fraction_max 0.982
_diffrn_reflns_theta_full 67.684
_diffrn_reflns_theta_max 76.877
_diffrn_reflns_theta_min 4.316
_exptl_absorpt_coefficient_mu 0.445
_exptl_absorpt_correction_T_max 1.00000
_exptl_absorpt_correction_T_min 0.82398
_exptl_absorpt_correction_type multi-scan
_exptl_absorpt_process_details
;
CrysAlisPro 1.171.38.43f (Rigaku Oxford Diffraction, 2015)
Empirical absorption correction using spherical harmonics,
 implemented in SCALE3 ABSPACK scaling algorithm.
;
_exptl_crystal_colour Colorless
_exptl_crystal_density_diffrn 1.081
_exptl_crystal_description block
_exptl_crystal_F_000 696
_exptl_crystal_size_max 0.9
_exptl_crystal_size_mid 0.8
_exptl_crystal_size_min 0.3
_refine_diff_density_max 0.504
_refine_diff_density_min -0.528
_refine_diff_density_rms 0.052
_refine_ls_extinction_method none
_refine_ls_goodness_of_fit_ref 1.042
_refine_ls_hydrogen_treatment constr
_refine_ls_matrix_type full
_refine_ls_number_parameters 441
_refine_ls_number_reflns 8121
_refine_ls_number_restraints 7
_refine_ls_restrained_S_all 1.486
_refine_ls_R_factor_all 0.0643
_refine_ls_R_factor_gt 0.0565
_refine_ls_shift/su_max 0.000
_refine_ls_shift/su_mean 0.000
_refine_ls_structure_factor_coef Fsqd
_refine_ls_weighting_details 'w=1/[\s^2^(Fo^2^)+(0.0733P)^2^+0.8028P] where P=(Fo^2^+2Fc^2^)/3'
_refine_ls_weighting_scheme calc
_refine_ls_wR_factor_gt 0.1480
_refine_ls_wR_factor_ref 0.1562
_reflns_Friedel_coverage 0.000
_reflns_number_gt 6993
_reflns_number_total 8121
_reflns_threshold_expression 'I > 2\s(I)'
_cod_data_source_file ja0c00112_si_002.cif
_cod_data_source_block exp_547
_cod_database_code 4134244
_shelx_shelxl_version_number 2018/3
_publ_section_exptl
;
Any special experimental details
;
_shelx_space_group_comment
;
The symmetry employed for this shelxl refinement is uniquely defined
by the following loop, which should always be used as a source of
symmetry information in preference to the above space-group names.
They are only intended as comments.
;
_olex2_refinement_description
;
1. Fixed Uiso
 At 1.2 times of:
  All C(H) groups, All C(H,H) groups
 At 1.5 times of:
  All C(H,H,H) groups
2. Restrained distances
 C19-C20
 1.33 with sigma of 0.01
 C19-C21
 1.46 with sigma of 0.01
 C43-C45
 1.33 with sigma of 0.01
 C44-C45
 1.46 with sigma of 0.01
3. Rigid bond restraints
 C19, C21
 with sigma for 1-2 distances of 0.0002 and sigma for 1-3 distances of 0.0001
 C19, C20
 with sigma for 1-2 distances of 0.0002 and sigma for 1-3 distances of 0.0001
 C43, C45
 with sigma for 1-2 distances of 0.0002 and sigma for 1-3 distances of 0.0001
4.a Ternary CH refined with riding coordinates:
 C10(H10), C22(H22), C34(H34), C46(H46)
4.b Secondary CH2 refined with riding coordinates:
 C11(H11A,H11B), C23(H23A,H23B), C35(H35A,H35B), C47(H47A,H47B)
4.c Aromatic/amide H refined with riding coordinates:
 C1(H1), C3(H3), C4(H4), C14(H14), C15(H15), C18(H18), C26(H26), C27(H27),
 C30(H30), C38(H38), C41(H41), C42(H42)
4.d X=CH2 refined with riding coordinates:
 C9(H9A,H9B), C20(H20A,H20B), C32(H32A,H32B), C45(H45A,H45B)
4.e Idealised Me refined as rotating group:
 C8(H8A,H8B,H8C), C12(H12A,H12B,H12C), C21(H21A,H21B,H21C), C24(H24A,H24B,
 H24C), C33(H33A,H33B,H33C), C36(H36A,H36B,H36C), C44(H44A,H44B,H44C), C48(H48A,
 H48B,H48C)
;
_olex2_submission_special_instructions 'No special instructions were received'
_oxdiff_exptl_absorpt_empirical_details
;
Empirical correction (ABSPACK) includes:
- Absorption correction using spherical harmonics
- Frame scaling
;

loop_
_space_group_symop_operation_xyz
'x, y, z'
'-x, -y, -z'

loop_
_atom_site_label
_atom_site_type_symbol
_atom_site_fract_x
_atom_site_fract_y
_atom_site_fract_z
_atom_site_U_iso_or_equiv
_atom_site_adp_type
_atom_site_occupancy
_atom_site_site_symmetry_order
_atom_site_calc_flag
_atom_site_refinement_flags_posn
_atom_site_refinement_flags_adp
_atom_site_refinement_flags_occupancy
_atom_site_disorder_assembly
_atom_site_disorder_group
C1 C 0.12686(13) 0.14881(14) 0.76688(9) 0.0253(3) Uani 1 1 d . . . . .
H1 H 0.143728 0.091368 0.822848 0.030 Uiso 1 1 calc R . . . .
C2 C 0.10980(13) 0.27357(14) 0.75540(9) 0.0253(3) Uani 1 1 d . . . . .
C3 C 0.08745(15) 0.35675(15) 0.67072(10) 0.0329(3) Uani 1 1 d . . . . .
H3 H 0.077065 0.440246 0.660758 0.039 Uiso 1 1 calc R . . . .
C4 C 0.08060(16) 0.31656(16) 0.60167(10) 0.0359(4) Uani 1 1 d . . . . .
H4 H 0.065852 0.373640 0.545833 0.043 Uiso 1 1 calc R . . . .
C5 C 0.09526(14) 0.19236(16) 0.61353(10) 0.0302(3) Uani 1 1 d . . . . .
C6 C 0.11971(13) 0.10621(14) 0.69788(9) 0.0255(3) Uani 1 1 d . . . . .
C7 C 0.08368(18) 0.15533(18) 0.53631(10) 0.0390(4) Uani 1 1 d . . . . .
C8 C -0.0473(2) 0.1906(3) 0.50204(16) 0.0779(8) Uani 1 1 d . . . . .
H8A H -0.085381 0.153645 0.546923 0.117 Uiso 1 1 calc GR . . . .
H8B H -0.042315 0.156737 0.455435 0.117 Uiso 1 1 calc GR . . . .
H8C H -0.100352 0.284515 0.481249 0.117 Uiso 1 1 calc GR . . . .
C9 C 0.1890(2) 0.0952(2) 0.49981(13) 0.0525(5) Uani 1 1 d . . . . .
H9A H 0.179998 0.074593 0.450955 0.063 Uiso 1 1 calc R . . . .
H9B H 0.271050 0.074190 0.523366 0.063 Uiso 1 1 calc R . . . .
C10 C 0.13834(13) -0.03110(14) 0.71232(10) 0.0278(3) Uani 1 1 d . . . . .
H10 H 0.085185 -0.023407 0.663446 0.033 Uiso 1 1 calc R . . . .
C11 C 0.08968(14) -0.08567(15) 0.79426(11) 0.0328(3) Uani 1 1 d . . . . .
H11A H 0.111223 -0.175176 0.800684 0.039 Uiso 1 1 calc R . . . .
H11B H 0.134907 -0.088003 0.844137 0.039 Uiso 1 1 calc R . . . .
C12 C -0.05697(17) -0.00441(19) 0.79247(14) 0.0454(4) Uani 1 1 d . . . . .
H12A H -0.102185 0.003827 0.740981 0.068 Uiso 1 1 calc GR . . . .
H12B H -0.077657 0.081327 0.793103 0.068 Uiso 1 1 calc GR . . . .
H12C H -0.083446 -0.047203 0.842207 0.068 Uiso 1 1 calc GR . . . .
C13 C 0.27904(14) -0.12840(14) 0.70896(10) 0.0276(3) Uani 1 1 d . . . . .
C14 C 0.30468(15) -0.20855(17) 0.65831(12) 0.0360(4) Uani 1 1 d . . . . .
H14 H 0.235607 -0.203062 0.627329 0.043 Uiso 1 1 calc R . . . .
C15 C 0.43114(16) -0.29606(18) 0.65341(12) 0.0397(4) Uani 1 1 d . . . . .
H15 H 0.445733 -0.348149 0.618780 0.048 Uiso 1 1 calc R . . . .
C16 C 0.53799(14) -0.30824(15) 0.69937(11) 0.0318(3) Uani 1 1 d . . . . .
C17 C 0.51385(14) -0.22904(14) 0.75120(9) 0.0268(3) Uani 1 1 d . . . . .
C18 C 0.38488(14) -0.14046(14) 0.75473(10) 0.0278(3) Uani 1 1 d . . . . .
H18 H 0.369424 -0.087706 0.788996 0.033 Uiso 1 1 calc R . . . .
C19 C 0.67221(15) -0.40186(17) 0.68727(12) 0.0378(3) Uani 1 1 d D U . . .
C20 C 0.7201(2) -0.3628(2) 0.61088(15) 0.0576(5) Uani 1 1 d D U . . .
H20A H 0.800737 -0.420838 0.600089 0.069 Uiso 1 1 calc R . . . .
H20B H 0.671052 -0.279054 0.571119 0.069 Uiso 1 1 calc R . . . .
C21 C 0.74268(17) -0.52755(18) 0.74940(14) 0.0473(4) Uani 1 1 d D U . . .
H21A H 0.768783 -0.519641 0.801544 0.071 Uiso 1 1 calc GR . . . .
H21B H 0.818762 -0.580525 0.727718 0.071 Uiso 1 1 calc GR . . . .
H21C H 0.688567 -0.568223 0.761326 0.071 Uiso 1 1 calc GR . . . .
C22 C 0.62315(13) -0.22754(14) 0.79897(10) 0.0276(3) Uani 1 1 d . . . . .
H22 H 0.706204 -0.291760 0.787494 0.033 Uiso 1 1 calc R . . . .
C23 C 0.62300(15) -0.26956(16) 0.89709(10) 0.0328(3) Uani 1 1 d . . . . .
H23A H 0.693712 -0.266928 0.924516 0.039 Uiso 1 1 calc R . . . .
H23B H 0.541803 -0.206534 0.909871 0.039 Uiso 1 1 calc R . . . .
C24 C 0.6380(2) -0.40644(18) 0.93619(12) 0.0486(5) Uani 1 1 d . . . . .
H24A H 0.567292 -0.409548 0.910506 0.073 Uiso 1 1 calc GR . . . .
H24B H 0.636953 -0.426054 0.997364 0.073 Uiso 1 1 calc GR . . . .
H24C H 0.719350 -0.469976 0.925345 0.073 Uiso 1 1 calc GR . . . .
C25 C 0.61253(13) -0.09180(14) 0.76014(10) 0.0266(3) Uani 1 1 d . . . . .
C26 C 0.59891(16) -0.03750(16) 0.67076(10) 0.0350(3) Uani 1 1 d . . . . .
H26 H 0.601452 -0.086095 0.635883 0.042 Uiso 1 1 calc R . . . .
C27 C 0.58169(18) 0.08771(17) 0.63339(10) 0.0383(4) Uani 1 1 d . . . . .
H27 H 0.572484 0.122053 0.573565 0.046 Uiso 1 1 calc R . . . .
C28 C 0.57776(15) 0.16402(16) 0.68324(10) 0.0315(3) Uani 1 1 d . . . . .
C29 C 0.59513(13) 0.10991(14) 0.77336(9) 0.0255(3) Uani 1 1 d . . . . .
C30 C 0.61155(13) -0.01681(14) 0.80980(9) 0.0262(3) Uani 1 1 d . . . . .
H30 H 0.622236 -0.052317 0.869620 0.031 Uiso 1 1 calc R . . . .
C31 C 0.55055(19) 0.30191(17) 0.63725(10) 0.0394(4) Uani 1 1 d . . . . .
C32 C 0.6456(2) 0.3323(2) 0.62747(13) 0.0527(5) Uani 1 1 d . . . . .
H32A H 0.731489 0.267517 0.649365 0.063 Uiso 1 1 calc R . . . .
H32B H 0.626424 0.418528 0.598717 0.063 Uiso 1 1 calc R . . . .
C33 C 0.4102(2) 0.40070(19) 0.60140(13) 0.0547(5) Uani 1 1 d . . . . .
H33A H 0.379996 0.374575 0.560477 0.082 Uiso 1 1 calc GR . . . .
H33B H 0.402673 0.485460 0.573233 0.082 Uiso 1 1 calc GR . . . .
H33C H 0.358255 0.405203 0.647594 0.082 Uiso 1 1 calc GR . . . .
C34 C 0.58965(13) 0.19064(14) 0.83009(9) 0.0257(3) Uani 1 1 d . . . . .
H34 H 0.639588 0.235424 0.806106 0.031 Uiso 1 1 calc R . . . .
C35 C 0.65134(14) 0.10812(15) 0.92463(10) 0.0306(3) Uani 1 1 d . . . . .
H35A H 0.593545 0.077870 0.953748 0.037 Uiso 1 1 calc R . . . .
H35B H 0.733034 0.031315 0.925897 0.037 Uiso 1 1 calc R . . . .
C36 C 0.67714(18) 0.18460(19) 0.97342(11) 0.0424(4) Uani 1 1 d . . . . .
H36A H 0.737218 0.211661 0.946329 0.064 Uiso 1 1 calc GR . . . .
H36B H 0.713854 0.129583 1.032142 0.064 Uiso 1 1 calc GR . . . .
H36C H 0.596601 0.260716 0.972488 0.064 Uiso 1 1 calc GR . . . .
C37 C 0.44973(13) 0.29689(14) 0.82510(9) 0.0255(3) Uani 1 1 d . . . . .
C38 C 0.34754(14) 0.26850(14) 0.82992(9) 0.0266(3) Uani 1 1 d . . . . .
H38 H 0.366045 0.183209 0.836334 0.032 Uiso 1 1 calc R . . . .
C39 C 0.21818(14) 0.36347(14) 0.82546(9) 0.0258(3) Uani 1 1 d . . . . .
C40 C 0.19030(14) 0.49190(15) 0.81649(10) 0.0293(3) Uani 1 1 d . . . . .
C41 C 0.29291(15) 0.52012(16) 0.81186(11) 0.0342(3) Uani 1 1 d . . . . .
H41 H 0.275171 0.605030 0.805983 0.041 Uiso 1 1 calc R . . . .
C42 C 0.42048(15) 0.42493(15) 0.81581(10) 0.0319(3) Uani 1 1 d . . . . .
H42 H 0.486959 0.446594 0.812226 0.038 Uiso 1 1 calc R . . . .
C43 C 0.05491(15) 0.60006(16) 0.81169(12) 0.0359(3) Uani 1 1 d D U . . .
C44 C -0.01703(18) 0.68665(19) 0.73342(13) 0.0484(5) Uani 1 1 d D . . . .
H44A H 0.032122 0.724511 0.700881 0.073 Uiso 1 1 calc GR . . . .
H44B H -0.096655 0.755026 0.742182 0.073 Uiso 1 1 calc GR . . . .
H44C H -0.037066 0.641188 0.702248 0.073 Uiso 1 1 calc GR . . . .
C45 C 0.0051(2) 0.6161(2) 0.88644(14) 0.0558(5) Uani 1 1 d D U . . .
H45A H -0.077351 0.685758 0.883729 0.067 Uiso 1 1 calc R . . . .
H45B H 0.053811 0.557388 0.939752 0.067 Uiso 1 1 calc R . . . .
C46 C 0.11162(13) 0.32502(14) 0.82941(9) 0.0265(3) Uani 1 1 d . . . . .
H46 H 0.028115 0.405699 0.820016 0.032 Uiso 1 1 calc R . . . .
C47 C 0.12374(15) 0.23199(16) 0.92025(10) 0.0311(3) Uani 1 1 d . . . . .
H47A H 0.196300 0.145397 0.926968 0.037 Uiso 1 1 calc R . . . .
H47B H 0.144035 0.263324 0.962769 0.037 Uiso 1 1 calc R . . . .
C48 C 0.00193(17) 0.21967(19) 0.93907(11) 0.0401(4) Uani 1 1 d . . . . .
H48A H -0.018876 0.188161 0.897578 0.060 Uiso 1 1 calc GR . . . .
H48B H -0.069693 0.304115 0.935407 0.060 Uiso 1 1 calc GR . . . .
H48C H 0.017517 0.158952 0.996084 0.060 Uiso 1 1 calc GR . . . .

loop_
_atom_site_aniso_label
_atom_site_aniso_U_11
_atom_site_aniso_U_22
_atom_site_aniso_U_33
_atom_site_aniso_U_23
_atom_site_aniso_U_13
_atom_site_aniso_U_12
C1 0.0186(6) 0.0268(7) 0.0260(7) -0.0075(5) 0.0010(5) -0.0081(5)
C2 0.0166(6) 0.0273(7) 0.0286(7) -0.0101(6) 0.0031(5) -0.0075(5)
C3 0.0332(8) 0.0283(7) 0.0325(8) -0.0078(6) 0.0051(6) -0.0127(6)
C4 0.0396(9) 0.0351(8) 0.0261(7) -0.0052(6) 0.0035(6) -0.0155(7)
C5 0.0241(7) 0.0362(8) 0.0264(7) -0.0118(6) 0.0041(5) -0.0108(6)
C6 0.0163(6) 0.0277(7) 0.0294(7) -0.0102(6) 0.0027(5) -0.0077(5)
C7 0.0452(9) 0.0475(10) 0.0273(8) -0.0135(7) 0.0062(7) -0.0242(8)
C8 0.0677(15) 0.141(3) 0.0471(12) -0.0440(15) 0.0059(11) -0.0596(17)
C9 0.0666(13) 0.0556(12) 0.0381(10) -0.0233(9) 0.0169(9) -0.0278(10)
C10 0.0205(7) 0.0302(7) 0.0330(7) -0.0134(6) 0.0013(5) -0.0108(6)
C11 0.0259(7) 0.0320(8) 0.0421(9) -0.0133(7) 0.0066(6) -0.0148(6)
C12 0.0293(8) 0.0487(10) 0.0603(12) -0.0212(9) 0.0155(8) -0.0191(8)
C13 0.0225(7) 0.0276(7) 0.0312(7) -0.0100(6) 0.0035(5) -0.0109(6)
C14 0.0262(7) 0.0401(9) 0.0483(9) -0.0236(8) 0.0026(6) -0.0157(7)
C15 0.0319(8) 0.0435(9) 0.0541(10) -0.0317(8) 0.0081(7) -0.0173(7)
C16 0.0245(7) 0.0319(8) 0.0422(9) -0.0179(7) 0.0081(6) -0.0130(6)
C17 0.0232(7) 0.0277(7) 0.0282(7) -0.0089(6) 0.0034(5) -0.0117(6)
C18 0.0236(7) 0.0298(7) 0.0299(7) -0.0132(6) 0.0038(5) -0.0109(6)
C19 0.0273(8) 0.0413(8) 0.0536(9) -0.0294(6) 0.0098(6) -0.0156(6)
C20 0.0473(11) 0.0511(12) 0.0678(12) -0.0284(10) 0.0279(10) -0.0145(9)
C21 0.0279(8) 0.0449(8) 0.0631(11) -0.0252(7) 0.0051(7) -0.0087(7)
C22 0.0191(6) 0.0288(7) 0.0327(7) -0.0130(6) 0.0031(5) -0.0082(5)
C23 0.0288(7) 0.0334(8) 0.0325(8) -0.0104(6) 0.0015(6) -0.0126(6)
C24 0.0612(12) 0.0374(9) 0.0386(9) -0.0070(8) 0.0044(8) -0.0203(9)
C25 0.0172(6) 0.0297(7) 0.0312(7) -0.0125(6) 0.0047(5) -0.0088(5)
C26 0.0406(9) 0.0395(9) 0.0307(8) -0.0190(7) 0.0102(6) -0.0198(7)
C27 0.0499(10) 0.0407(9) 0.0257(7) -0.0134(7) 0.0091(7) -0.0219(8)
C28 0.0331(8) 0.0336(8) 0.0285(7) -0.0128(6) 0.0079(6) -0.0155(6)
C29 0.0172(6) 0.0310(7) 0.0276(7) -0.0122(6) 0.0050(5) -0.0099(5)
C30 0.0193(6) 0.0312(7) 0.0264(7) -0.0109(6) 0.0036(5) -0.0101(5)
C31 0.0583(11) 0.0365(8) 0.0236(7) -0.0110(6) 0.0079(7) -0.0226(8)
C32 0.0749(14) 0.0478(11) 0.0436(10) -0.0130(9) 0.0184(10) -0.0378(11)
C33 0.0720(14) 0.0379(10) 0.0388(10) -0.0068(8) -0.0079(9) -0.0177(9)
C34 0.0207(6) 0.0312(7) 0.0269(7) -0.0120(6) 0.0051(5) -0.0127(6)
C35 0.0249(7) 0.0365(8) 0.0277(7) -0.0120(6) 0.0020(5) -0.0118(6)
C36 0.0402(9) 0.0556(11) 0.0352(9) -0.0190(8) -0.0005(7) -0.0237(8)
C37 0.0234(7) 0.0299(7) 0.0231(6) -0.0107(5) 0.0044(5) -0.0118(6)
C38 0.0232(7) 0.0269(7) 0.0288(7) -0.0105(6) 0.0034(5) -0.0105(6)
C39 0.0237(7) 0.0286(7) 0.0247(7) -0.0100(6) 0.0041(5) -0.0117(6)
C40 0.0253(7) 0.0281(7) 0.0317(7) -0.0113(6) 0.0050(6) -0.0101(6)
C41 0.0308(8) 0.0287(7) 0.0458(9) -0.0152(7) 0.0088(6) -0.0149(6)
C42 0.0282(7) 0.0325(8) 0.0384(8) -0.0137(7) 0.0067(6) -0.0164(6)
C43 0.0281(8) 0.0291(7) 0.0523(9) -0.0176(7) 0.0089(6) -0.0131(6)
C44 0.0351(9) 0.0396(10) 0.0537(11) -0.0116(8) 0.0003(8) -0.0073(7)
C45 0.0419(10) 0.0513(11) 0.0573(10) -0.0230(10) 0.0153(8) -0.0069(9)
C46 0.0205(6) 0.0280(7) 0.0301(7) -0.0115(6) 0.0044(5) -0.0100(5)
C47 0.0299(7) 0.0378(8) 0.0277(7) -0.0125(6) 0.0052(6) -0.0170(6)
C48 0.0383(9) 0.0500(10) 0.0372(9) -0.0149(8) 0.0132(7) -0.0255(8)

loop_
_atom_type_symbol
_atom_type_description
_atom_type_scat_dispersion_real
_atom_type_scat_dispersion_imag
_atom_type_scat_source
C C 0.0181 0.0091 'International Tables Vol C Tables 4.2.6.8 and 6.1.1.4'
H H 0.0000 0.0000 'International Tables Vol C Tables 4.2.6.8 and 6.1.1.4'

loop_
_geom_angle_atom_site_label_1
_geom_angle_atom_site_label_2
_geom_angle_atom_site_label_3
_geom_angle
_geom_angle_site_symmetry_1
_geom_angle_site_symmetry_3
_geom_angle_publ_flag
C2 C1 C6 122.81(13) . . ?
C1 C2 C3 117.40(13) . . ?
C1 C2 C46 124.07(13) . . ?
C3 C2 C46 118.53(13) . . ?
C4 C3 C2 120.77(15) . . ?
C3 C4 C5 121.59(15) . . ?
C4 C5 C6 118.79(14) . . ?
C4 C5 C7 119.26(14) . . ?
C6 C5 C7 121.95(15) . . ?
C1 C6 C5 118.62(14) . . ?
C1 C6 C10 121.72(13) . . ?
C5 C6 C10 119.65(13) . . ?
C8 C7 C5 116.71(16) . . ?
C9 C7 C5 120.98(17) . . ?
C9 C7 C8 122.30(18) . . ?
C6 C10 C11 114.54(12) . . ?
C13 C10 C6 111.78(12) . . ?
C13 C10 C11 111.05(12) . . ?
C12 C11 C10 112.88(14) . . ?
C14 C13 C10 119.88(13) . . ?
C18 C13 C10 122.40(13) . . ?
C18 C13 C14 117.71(13) . . ?
C15 C14 C13 120.90(14) . . ?
C14 C15 C16 121.49(15) . . ?
C15 C16 C17 118.33(14) . . ?
C15 C16 C19 117.85(14) . . ?
C17 C16 C19 123.77(14) . . ?
C16 C17 C22 122.57(13) . . ?
C18 C17 C16 119.16(13) . . ?
C18 C17 C22 118.10(13) . . ?
C13 C18 C17 122.40(14) . . ?
C20 C19 C16 118.14(16) . . ?
C20 C19 C21 122.14(16) . . ?
C21 C19 C16 119.61(16) . . ?
C17 C22 C23 111.78(12) . . ?
C17 C22 C25 108.38(12) . . ?
C25 C22 C23 113.97(12) . . ?
C24 C23 C22 113.99(14) . . ?
C26 C25 C22 119.23(13) . . ?
C30 C25 C22 123.14(13) . . ?
C30 C25 C26 117.60(14) . . ?
C27 C26 C25 120.72(14) . . ?
C26 C27 C28 121.60(15) . . ?
C27 C28 C29 118.65(15) . . ?
C27 C28 C31 118.10(14) . . ?
C29 C28 C31 123.21(14) . . ?
C28 C29 C34 120.29(13) . . ?
C30 C29 C28 118.74(13) . . ?
C30 C29 C34 120.91(13) . . ?
C25 C30 C29 122.65(13) . . ?
C28 C31 C33 115.63(17) . . ?
C32 C31 C28 121.48(18) . . ?
C32 C31 C33 122.87(18) . . ?
C29 C34 C35 114.06(12) . . ?
C37 C34 C29 110.43(11) . . ?
C37 C34 C35 110.74(11) . . ?
C36 C35 C34 112.71(14) . . ?
C38 C37 C34 120.84(13) . . ?
C38 C37 C42 118.12(13) . . ?
C42 C37 C34 121.04(13) . . ?
C37 C38 C39 122.36(14) . . ?
C38 C39 C40 118.86(13) . . ?
C38 C39 C46 119.10(13) . . ?
C40 C39 C46 122.03(13) . . ?
C39 C40 C43 122.73(14) . . ?
C41 C40 C39 118.70(13) . . ?
C41 C40 C43 118.57(14) . . ?
C42 C41 C40 121.65(14) . . ?
C41 C42 C37 120.30(14) . . ?
C44 C43 C40 120.37(16) . . ?
C44 C43 C45 119.82(17) . . ?
C45 C43 C40 119.74(16) . . ?
C2 C46 C47 115.10(12) . . ?
C39 C46 C2 110.30(11) . . ?
C39 C46 C47 110.44(12) . . ?
C48 C47 C46 114.33(13) . . ?

loop_
_geom_bond_atom_site_label_1
_geom_bond_atom_site_label_2
_geom_bond_distance
_geom_bond_site_symmetry_2
_geom_bond_publ_flag
C1 C2 1.392(2) . ?
C1 C6 1.397(2) . ?
C2 C3 1.396(2) . ?
C2 C46 1.528(2) . ?
C3 C4 1.379(2) . ?
C4 C5 1.395(2) . ?
C5 C6 1.401(2) . ?
C5 C7 1.494(2) . ?
C6 C10 1.528(2) . ?
C7 C8 1.460(3) . ?
C7 C9 1.342(3) . ?
C10 C11 1.538(2) . ?
C10 C13 1.5255(19) . ?
C11 C12 1.524(2) . ?
C13 C14 1.391(2) . ?
C13 C18 1.388(2) . ?
C14 C15 1.379(2) . ?
C15 C16 1.399(2) . ?
C16 C17 1.400(2) . ?
C16 C19 1.501(2) . ?
C17 C18 1.3982(19) . ?
C17 C22 1.527(2) . ?
C19 C20 1.406(3) . ?
C19 C21 1.408(3) . ?
C22 C23 1.535(2) . ?
C22 C25 1.531(2) . ?
C23 C24 1.523(2) . ?
C25 C26 1.393(2) . ?
C25 C30 1.391(2) . ?
C26 C27 1.381(2) . ?
C27 C28 1.397(2) . ?
C28 C29 1.401(2) . ?
C28 C31 1.500(2) . ?
C29 C30 1.400(2) . ?
C29 C34 1.5249(19) . ?
C31 C32 1.325(3) . ?
C31 C33 1.503(3) . ?
C34 C35 1.538(2) . ?
C34 C37 1.5233(18) . ?
C35 C36 1.525(2) . ?
C37 C38 1.391(2) . ?
C37 C42 1.392(2) . ?
C38 C39 1.3962(19) . ?
C39 C40 1.403(2) . ?
C39 C46 1.523(2) . ?
C40 C41 1.395(2) . ?
C40 C43 1.497(2) . ?
C41 C42 1.384(2) . ?
C43 C44 1.368(3) . ?
C43 C45 1.373(3) . ?
C46 C47 1.540(2) . ?
C47 C48 1.522(2) . ?
